data_9014190
loop_
_publ_author_name
'Andrade, M. B.'
'Atencio, D.'
'Menezes, L. A. D.'
'Ellena, J.'

_publ_section_title
;
 The crystal structure of a microlite-group mineral with a formula near NaCaTa2O6F
 from the Morro Redondo mine, Coronel Murta, Minas Gerias, Brazil
;
_journal_name_full 'The Canadian Mineralogist'
_journal_page_first 615
_journal_page_last 621
_journal_paper_doi 10.3749/canmin.49.2.615
_journal_volume 49
_journal_year 2011
_chemical_compound_source 'Morro Redondo mine, Coronel Murta, Minas Gerias, Brazil'
_chemical_formula_sum 'As0.04 Ca0.88 F0.73 H0.24 Na0.88 Nb0.14 O6 Pb0.02 Si0.12 Ta1.7'
_chemical_name_mineral Fluornatromicrolite
_space_group_IT_number 227
_symmetry_space_group_name_Hall '-F 4vw 2vw 3'
_symmetry_space_group_name_H-M 'F d -3 m :2'
_cell_angle_alpha 90
_cell_angle_beta 90
_cell_angle_gamma 90
_cell_length_a 10.4396
_cell_length_b 10.4396
_cell_length_c 10.4396
_cell_formula_units_Z 8
_cell_volume 1137.762
_database_code_amcsd 0018462
_exptl_crystal_density_diffrn 5.800
_cod_original_sg_symbol_H-M 'F d 3 m'
_cod_original_formula_sum 'Na.88 Ca.88 Pb.02 (Ta1.7 Nb.14 Si.12 As.04) O6 F.73 H.24'
_cod_database_code 9014190

loop_
_space_group_symop_operation_xyz
x,y,z
x,1/2+y,1/2+z
1/2+x,y,1/2+z
1/2+x,1/2+y,z
3/4+z,1/2-x,1/4+y
3/4+z,-x,3/4+y
1/4+z,1/2-x,3/4+y
1/4+z,-x,1/4+y
3/4-y,1/2+z,1/4-x
3/4-y,+z,3/4-x
1/4-y,1/2+z,3/4-x
1/4-y,+z,1/4-x
3/4+x,1/2-y,1/4+z
3/4+x,-y,3/4+z
1/4+x,1/2-y,3/4+z
1/4+x,-y,1/4+z
3/4-z,1/2+x,1/4-y
3/4-z,+x,3/4-y
1/4-z,1/2+x,3/4-y
1/4-z,+x,1/4-y
3/4+y,1/2-z,1/4+x
3/4+y,-z,3/4+x
1/4+y,1/2-z,3/4+x
1/4+y,-z,1/4+x
3/4-x,1/2+y,1/4-z
3/4-x,+y,3/4-z
1/4-x,1/2+y,3/4-z
1/4-x,+y,1/4-z
1/2+x,3/4-z,1/4-y
1/2+x,1/4-z,3/4-y
+x,3/4-z,3/4-y
+x,1/4-z,1/4-y
1/2-z,3/4+y,1/4+x
1/2-z,1/4+y,3/4+x
-z,3/4+y,3/4+x
-z,1/4+y,1/4+x
1/2+y,3/4-x,1/4-z
1/2+y,1/4-x,3/4-z
+y,3/4-x,3/4-z
+y,1/4-x,1/4-z
1/2-x,3/4+z,1/4+y
1/2-x,1/4+z,3/4+y
-x,3/4+z,3/4+y
-x,1/4+z,1/4+y
1/2+z,3/4-y,1/4-x
1/2+z,1/4-y,3/4-x
+z,3/4-y,3/4-x
+z,1/4-y,1/4-x
1/2-y,3/4+x,1/4+z
1/2-y,1/4+x,3/4+z
-y,3/4+x,3/4+z
-y,1/4+x,1/4+z
x,1/2+z,1/2+y
x,+z,+y
1/2+x,1/2+z,+y
1/2+x,+z,1/2+y
-z,1/2-y,1/2-x
-z,-y,-x
1/2-z,1/2-y,-x
1/2-z,-y,1/2-x
y,1/2+x,1/2+z
y,+x,+z
1/2+y,1/2+x,+z
1/2+y,+x,1/2+z
-x,1/2-z,1/2-y
-x,-z,-y
1/2-x,1/2-z,-y
1/2-x,-z,1/2-y
z,1/2+y,1/2+x
z,+y,+x
1/2+z,1/2+y,+x
1/2+z,+y,1/2+x
-y,1/2-x,1/2-z
-y,-x,-z
1/2-y,1/2-x,-z
1/2-y,-x,1/2-z
3/4+z,1/4+x,1/2-y
3/4+z,3/4+x,-y
1/4+z,1/4+x,-y
1/4+z,3/4+x,1/2-y
3/4-y,1/4-z,1/2+x
3/4-y,3/4-z,+x
1/4-y,1/4-z,+x
1/4-y,3/4-z,1/2+x
3/4+x,1/4+y,1/2-z
3/4+x,3/4+y,-z
1/4+x,1/4+y,-z
1/4+x,3/4+y,1/2-z
3/4-z,1/4-x,1/2+y
3/4-z,3/4-x,+y
1/4-z,1/4-x,+y
1/4-z,3/4-x,1/2+y
3/4+y,1/4+z,1/2-x
3/4+y,3/4+z,-x
1/4+y,1/4+z,-x
1/4+y,3/4+z,1/2-x
3/4-x,1/4-y,1/2+z
3/4-x,3/4-y,+z
1/4-x,1/4-y,+z
1/4-x,3/4-y,1/2+z
-z,3/4+x,3/4+y
-z,1/4+x,1/4+y
1/2-z,3/4+x,1/4+y
1/2-z,1/4+x,3/4+y
y,3/4-z,3/4-x
y,1/4-z,1/4-x
1/2+y,3/4-z,1/4-x
1/2+y,1/4-z,3/4-x
-x,3/4+y,3/4+z
-x,1/4+y,1/4+z
1/2-x,3/4+y,1/4+z
1/2-x,1/4+y,3/4+z
z,3/4-x,3/4-y
z,1/4-x,1/4-y
1/2+z,3/4-x,1/4-y
1/2+z,1/4-x,3/4-y
-y,3/4+z,3/4+x
-y,1/4+z,1/4+x
1/2-y,3/4+z,1/4+x
1/2-y,1/4+z,3/4+x
x,3/4-y,3/4-z
x,1/4-y,1/4-z
1/2+x,3/4-y,1/4-z
1/2+x,1/4-y,3/4-z
1/4-x,1/2+z,3/4-y
1/4-x,+z,1/4-y
3/4-x,1/2+z,1/4-y
3/4-x,+z,3/4-y
1/4+z,1/2-y,3/4+x
1/4+z,-y,1/4+x
3/4+z,1/2-y,1/4+x
3/4+z,-y,3/4+x
1/4-y,1/2+x,3/4-z
1/4-y,+x,1/4-z
3/4-y,1/2+x,1/4-z
3/4-y,+x,3/4-z
1/4+x,1/2-z,3/4+y
1/4+x,-z,1/4+y
3/4+x,1/2-z,1/4+y
3/4+x,-z,3/4+y
1/4-z,1/2+y,3/4-x
1/4-z,+y,1/4-x
3/4-z,1/2+y,1/4-x
3/4-z,+y,3/4-x
1/4+y,1/2-x,3/4+z
1/4+y,-x,1/4+z
3/4+y,1/2-x,1/4+z
3/4+y,-x,3/4+z
3/4-x,3/4-z,y
3/4-x,1/4-z,1/2+y
1/4-x,3/4-z,1/2+y
1/4-x,1/4-z,y
3/4+z,3/4+y,-x
3/4+z,1/4+y,1/2-x
1/4+z,3/4+y,1/2-x
1/4+z,1/4+y,-x
3/4-y,3/4-x,z
3/4-y,1/4-x,1/2+z
1/4-y,3/4-x,1/2+z
1/4-y,1/4-x,z
3/4+x,3/4+z,-y
3/4+x,1/4+z,1/2-y
1/4+x,3/4+z,1/2-y
1/4+x,1/4+z,-y
3/4-z,3/4-y,x
3/4-z,1/4-y,1/2+x
1/4-z,3/4-y,1/2+x
1/4-z,1/4-y,x
3/4+y,3/4+x,-z
3/4+y,1/4+x,1/2-z
1/4+y,3/4+x,1/2-z
1/4+y,1/4+x,-z
-z,-x,-y
-z,1/2-x,1/2-y
1/2-z,-x,1/2-y
1/2-z,1/2-x,-y
y,z,x
y,1/2+z,1/2+x
1/2+y,z,1/2+x
1/2+y,1/2+z,x
-x,-y,-z
-x,1/2-y,1/2-z
1/2-x,-y,1/2-z
1/2-x,1/2-y,-z
z,x,y
z,1/2+x,1/2+y
1/2+z,x,1/2+y
1/2+z,1/2+x,y
-y,-z,-x
-y,1/2-z,1/2-x
1/2-y,-z,1/2-x
1/2-y,1/2-z,-x

loop_
_atom_site_label
_atom_site_fract_x
_atom_site_fract_y
_atom_site_fract_z
_atom_site_occupancy
_atom_site_U_iso_or_equiv
NaA 0.50000 0.50000 0.50000 0.44000 0.01810
CaA 0.50000 0.50000 0.50000 0.44000 0.01810
PbA 0.50000 0.50000 0.50000 0.01000 0.01810
TaB 0.00000 0.00000 0.00000 0.85000 0.01260
NbB 0.00000 0.00000 0.00000 0.07000 0.01260
SiB 0.00000 0.00000 0.00000 0.06000 0.01260
AsB 0.00000 0.00000 0.00000 0.02000 0.01260
O1 0.06840 0.37500 0.37500 0.96000 0.02070
O-H1 0.06840 0.37500 0.37500 0.04000 0.02070
F 0.37500 0.37500 0.37500 0.73000 0.01300

loop_
_cod_related_entry_id
_cod_related_entry_database
_cod_related_entry_code
1 AMCSD 0018462
